data_4334900
loop_
_publ_author_name
'Julia Klingele'
'Dominic Kaase'
'Maximilian Schmucker'
'Yanhua Lan'
'Guillaume Chastanet'
'Jean-Fran\,cois L\'etard'

_publ_contact_author 'Julia Klingele'
_publ_contact_author_email julia.klingele@ac.uni-freiburg.de
_publ_section_title
;
 Thermal Spin Crossover and LIESST Effect Observed in Complexes
 [Fe(LCh)2(NCX)2] [LCh= 2,5-Di(2-Pyridyl)-1,3,4-Chalcadiazole; Ch = O, S,
 Se; X = S, Se, BH3]
;
_journal_name_full 'Inorganic Chemistry'
_journal_page_first 6000
_journal_page_last 6010
_journal_paper_doi 10.1021/ic400342m
_journal_volume 52
_journal_year 2013
_chemical_formula_moiety
;
 (Fe C26 H16 N10 S2 Se2), 1.4(C H2 Cl2), 0.6(C H4 O)
;
_chemical_formula_sum 'C28 H21.2 Cl2.8 Fe N10 O0.6 S2 Se2'
_chemical_formula_weight 884.50
_chemical_name_systematic
; 
 ? 
;
_space_group_IT_number 2
_symmetry_cell_setting triclinic
_symmetry_space_group_name_Hall '-P 1'
_symmetry_space_group_name_H-M 'P -1'
_atom_sites_solution_hydrogens geom
_atom_sites_solution_primary direct
_atom_sites_solution_secondary difmap
_audit_creation_method SHELXL-97
_cell_angle_alpha 90.506(2)
_cell_angle_beta 105.465(2)
_cell_angle_gamma 103.219(2)
_cell_formula_units_Z 1
_cell_length_a 7.5704(2)
_cell_length_b 9.2523(3)
_cell_length_c 12.5256(4)
_cell_measurement_reflns_used 3036
_cell_measurement_temperature 100(2)
_cell_measurement_theta_max 23.6
_cell_measurement_theta_min 2.3
_cell_volume 820.89(4)
_computing_data_collection 'Bruker APEX2'
_computing_structure_refinement 'SHELXL-97 (Sheldrick, 1997)'
_computing_structure_solution 'SHELXS-97 (Sheldrick, 1990)'
_diffrn_ambient_temperature 100(2)
_diffrn_measured_fraction_theta_full 0.997
_diffrn_measured_fraction_theta_max 0.997
_diffrn_measurement_device_type 'Bruker APEX2 CCD area detector'
_diffrn_measurement_method 'f\ and \w scans'
_diffrn_radiation_monochromator 'multilayer mirror optics'
_diffrn_radiation_source 'microfused sealed tube'
_diffrn_radiation_type MoK\a
_diffrn_radiation_wavelength 0.71073
_diffrn_reflns_av_R_equivalents 0.0583
_diffrn_reflns_av_sigmaI/netI 0.0506
_diffrn_reflns_limit_h_max 10
_diffrn_reflns_limit_h_min -10
_diffrn_reflns_limit_k_max 12
_diffrn_reflns_limit_k_min -12
_diffrn_reflns_limit_l_max 16
_diffrn_reflns_limit_l_min -16
_diffrn_reflns_number 18189
_diffrn_reflns_theta_full 28.28
_diffrn_reflns_theta_max 28.28
_diffrn_reflns_theta_min 2.27
_exptl_absorpt_coefficient_mu 3.073
_exptl_absorpt_correction_T_max 0.9135
_exptl_absorpt_correction_T_min 0.7487
_exptl_absorpt_correction_type multi-scan
_exptl_absorpt_process_details '(<i>SADABS</i>; Sheldrick, 1996)'
_exptl_crystal_colour green
_exptl_crystal_density_diffrn 1.789
_exptl_crystal_description block
_exptl_crystal_F_000 438
_exptl_crystal_size_max 0.10
_exptl_crystal_size_mid 0.05
_exptl_crystal_size_min 0.03
_refine_diff_density_max 0.832
_refine_diff_density_min -1.004
_refine_diff_density_rms 0.104
_refine_ls_extinction_method none
_refine_ls_goodness_of_fit_ref 1.016
_refine_ls_hydrogen_treatment constr
_refine_ls_matrix_type full
_refine_ls_number_parameters 243
_refine_ls_number_reflns 4056
_refine_ls_number_restraints 6
_refine_ls_restrained_S_all 1.016
_refine_ls_R_factor_all 0.0602
_refine_ls_R_factor_gt 0.0407
_refine_ls_shift/su_max 0.001
_refine_ls_shift/su_mean 0.000
_refine_ls_structure_factor_coef Fsqd
_refine_ls_weighting_details 'calc w=1/[\s^2^(Fo^2^)+(0.0440P)^2^+0.9171P] where P=(Fo^2^+2Fc^2^)/3'
_refine_ls_weighting_scheme calc
_refine_ls_wR_factor_gt 0.0908
_refine_ls_wR_factor_ref 0.0986
_reflns_number_gt 3156
_reflns_number_total 4056
_reflns_threshold_expression >2sigma(I)
_cod_data_source_file ic400342m_si_005.cif
_cod_data_source_block jmk_dk24_1
_cod_original_formula_sum 'C28 H21.20 Cl2.80 Fe N10 O0.60 S2 Se2'
_cod_database_code 4334900

loop_
_symmetry_equiv_pos_as_xyz
'x, y, z'
'-x, -y, -z'

loop_
_atom_site_label
_atom_site_type_symbol
_atom_site_fract_x
_atom_site_fract_y
_atom_site_fract_z
_atom_site_U_iso_or_equiv
_atom_site_adp_type
_atom_site_occupancy
_atom_site_symmetry_multiplicity
_atom_site_calc_flag
_atom_site_refinement_flags
_atom_site_disorder_assembly
_atom_site_disorder_group
Fe1 Fe 0.0000 0.0000 1.0000 0.01716(15) Uani 1 2 d S . .
N1 N -0.1413(4) 0.1630(3) 0.9805(2) 0.0194(6) Uani 1 1 d . . .
N2 N 0.1028(4) 0.1100(3) 0.8863(2) 0.0198(6) Uani 1 1 d . . .
N3 N 0.2301(4) 0.0816(3) 0.8338(2) 0.0207(6) Uani 1 1 d . . .
N4 N 0.4278(4) 0.2935(3) 0.6377(2) 0.0236(6) Uani 1 1 d . . .
Se1 Se 0.15358(5) 0.33828(4) 0.75808(3) 0.02211(11) Uani 1 1 d . . .
C1 C -0.2695(5) 0.1853(4) 1.0308(3) 0.0256(7) Uani 1 1 d . . .
H1 H -0.3060 0.1154 1.0807 0.031 Uiso 1 1 calc R . .
C2 C -0.3514(5) 0.3060(4) 1.0133(3) 0.0266(8) Uani 1 1 d . . .
H2 H -0.4412 0.3177 1.0511 0.032 Uiso 1 1 calc R . .
C3 C -0.3020(5) 0.4083(4) 0.9413(3) 0.0241(7) Uani 1 1 d . . .
H3 H -0.3570 0.4913 0.9282 0.029 Uiso 1 1 calc R . .
C4 C -0.1706(5) 0.3878(4) 0.8881(3) 0.0232(7) Uani 1 1 d . . .
H4 H -0.1340 0.4564 0.8375 0.028 Uiso 1 1 calc R . .
C5 C -0.0929(4) 0.2657(3) 0.9098(3) 0.0188(6) Uani 1 1 d . . .
C6 C 0.0454(4) 0.2315(4) 0.8589(3) 0.0200(7) Uani 1 1 d . . .
C7 C 0.2727(4) 0.1815(3) 0.7671(3) 0.0189(6) Uani 1 1 d . . .
C8 C 0.4069(4) 0.1782(4) 0.7017(3) 0.0196(6) Uani 1 1 d . . .
C9 C 0.5015(5) 0.0663(4) 0.7073(3) 0.0239(7) Uani 1 1 d . . .
H9 H 0.4813 -0.0131 0.7536 0.029 Uiso 1 1 calc R . .
C10 C 0.6264(5) 0.0727(4) 0.6435(3) 0.0263(7) Uani 1 1 d . . .
H10 H 0.6942 -0.0023 0.6453 0.032 Uiso 1 1 calc R . .
C11 C 0.6510(5) 0.1906(4) 0.5769(3) 0.0283(8) Uani 1 1 d . . .
H11 H 0.7354 0.1976 0.5320 0.034 Uiso 1 1 calc R . .
C12 C 0.5493(5) 0.2986(4) 0.5773(3) 0.0266(7) Uani 1 1 d . . .
H12 H 0.5677 0.3798 0.5324 0.032 Uiso 1 1 calc R . .
C50 C 0.3066(5) 0.2172(4) 1.1799(3) 0.0220(7) Uani 1 1 d . . .
N50 N 0.1981(4) 0.1294(3) 1.1143(2) 0.0204(6) Uani 1 1 d . . .
S50 S 0.46275(15) 0.34180(11) 1.27258(8) 0.0373(2) Uani 1 1 d . . .
C60 C 0.9943(16) 0.2907(10) 0.3584(8) 0.052(3) Uani 0.50 1 d PD A 1
H60A H 0.8697 0.2744 0.3029 0.062 Uiso 0.50 1 calc PR A 1
H60B H 1.0930 0.3204 0.3191 0.062 Uiso 0.50 1 calc PR A 1
Cl61 Cl 1.0168(5) 0.1191(5) 0.4231(5) 0.122(2) Uani 0.50 1 d PD A 1
Cl62 Cl 1.0176(4) 0.4391(3) 0.4609(2) 0.0688(8) Uani 0.50 1 d PD . 1
C70 C 1.1006(19) 0.2374(17) 0.4200(15) 0.030(4) Uani 0.20 1 d PD B 2
H70A H 1.1615 0.3123 0.4839 0.037 Uiso 0.20 1 calc PR B 2
H70B H 1.1927 0.2346 0.3773 0.037 Uiso 0.20 1 calc PR B 2
Cl71 Cl 1.0232(8) 0.0540(5) 0.4687(4) 0.0191(9) Uani 0.20 1 d PD . 2
Cl72 Cl 0.8933(8) 0.2843(5) 0.3329(4) 0.0300(11) Uani 0.20 1 d PD B 2
O80 O 1.0898 0.4007 0.3164 0.006 Uani 0.15 1 d P C 3
H80 H 1.1461 0.3963 0.3834 0.009 Uiso 0.15 1 calc PR C 3
C80 C 0.9384 0.2767 0.2818 0.050 Uani 0.15 1 d P C 3
H80A H 0.9824 0.1860 0.3008 0.075 Uiso 0.15 1 calc PR C 3
H80B H 0.8846 0.2737 0.2012 0.075 Uiso 0.15 1 calc PR C 3
H80C H 0.8417 0.2832 0.3191 0.075 Uiso 0.15 1 calc PR C 3
O85 O 0.9605 0.2304 0.3210 0.021 Uani 0.15 1 d P D 4
H85 H 0.9563 0.2699 0.2606 0.031 Uiso 0.15 1 d P E 4
C85 C 1.0294 0.3591 0.4219 0.050 Uani 0.15 1 d P D 4
H85A H 0.9189 0.3831 0.4377 0.075 Uiso 0.15 1 d P F 4
H85B H 1.1065 0.4484 0.4007 0.075 Uiso 0.15 1 d P G 4
H85C H 1.1045 0.3237 0.4883 0.075 Uiso 0.15 1 d P H 4

loop_
_atom_site_aniso_label
_atom_site_aniso_U_11
_atom_site_aniso_U_22
_atom_site_aniso_U_33
_atom_site_aniso_U_23
_atom_site_aniso_U_13
_atom_site_aniso_U_12
Fe1 0.0156(3) 0.0214(3) 0.0188(3) 0.0036(3) 0.0090(3) 0.0080(2)
N1 0.0173(13) 0.0258(14) 0.0193(14) 0.0033(11) 0.0088(11) 0.0089(11)
N2 0.0168(13) 0.0229(13) 0.0224(14) 0.0021(11) 0.0080(11) 0.0070(11)
N3 0.0175(13) 0.0278(14) 0.0214(14) 0.0036(11) 0.0111(11) 0.0074(11)
N4 0.0248(15) 0.0267(14) 0.0228(15) 0.0029(12) 0.0121(12) 0.0067(12)
Se1 0.02131(18) 0.02297(17) 0.0287(2) 0.00806(13) 0.01495(14) 0.00872(13)
C1 0.0232(17) 0.0320(18) 0.0296(19) 0.0084(15) 0.0152(15) 0.0130(14)
C2 0.0269(18) 0.0350(19) 0.0290(19) 0.0054(15) 0.0168(15) 0.0182(15)
C3 0.0213(16) 0.0261(17) 0.0295(19) 0.0057(14) 0.0094(14) 0.0119(14)
C4 0.0205(16) 0.0225(16) 0.0281(18) 0.0024(14) 0.0093(14) 0.0054(13)
C5 0.0165(15) 0.0215(15) 0.0196(16) 0.0003(12) 0.0063(13) 0.0054(12)
C6 0.0178(15) 0.0230(16) 0.0203(16) 0.0013(13) 0.0074(13) 0.0047(13)
C7 0.0159(15) 0.0209(15) 0.0196(16) 0.0003(12) 0.0049(13) 0.0038(12)
C8 0.0173(15) 0.0240(16) 0.0186(16) -0.0001(13) 0.0072(13) 0.0048(13)
C9 0.0224(17) 0.0281(17) 0.0254(18) 0.0049(14) 0.0115(14) 0.0086(14)
C10 0.0209(17) 0.0307(18) 0.033(2) 0.0018(15) 0.0140(15) 0.0110(14)
C11 0.0246(18) 0.036(2) 0.0275(19) -0.0024(15) 0.0163(15) 0.0021(15)
C12 0.0282(18) 0.0323(18) 0.0239(18) 0.0077(15) 0.0162(15) 0.0058(15)
C50 0.0275(18) 0.0227(16) 0.0233(17) 0.0088(14) 0.0158(15) 0.0105(14)
N50 0.0203(13) 0.0230(14) 0.0231(14) 0.0057(12) 0.0107(12) 0.0101(11)
S50 0.0479(6) 0.0310(5) 0.0259(5) -0.0023(4) 0.0143(4) -0.0094(4)
C60 0.036(6) 0.086(8) 0.028(5) -0.019(5) 0.007(5) 0.009(6)
Cl61 0.0403(17) 0.135(4) 0.178(5) -0.116(4) 0.030(3) 0.000(3)
Cl62 0.0569(15) 0.0734(18) 0.0737(19) 0.0406(14) 0.0161(13) 0.0121(14)
C70 0.009(8) 0.038(11) 0.044(12) 0.006(9) 0.012(8) 0.002(8)
Cl71 0.022(2) 0.0185(19) 0.0185(19) 0.0096(16) 0.0073(16) 0.0072(16)
Cl72 0.034(3) 0.029(2) 0.024(2) 0.0013(18) -0.006(2) 0.019(2)
O80 0.007 0.007 0.007 0.000 0.004 0.003
C80 0.050 0.050 0.050 0.004 0.014 0.012
O85 0.020 0.021 0.021 0.001 0.006 0.004
C85 0.050 0.050 0.050 0.004 0.014 0.012

loop_
_atom_type_symbol
_atom_type_description
_atom_type_scat_dispersion_real
_atom_type_scat_dispersion_imag
_atom_type_scat_source
C C 0.0033 0.0016 'International Tables Vol C Tables 4.2.6.8 and 6.1.1.4'
H H 0.0000 0.0000 'International Tables Vol C Tables 4.2.6.8 and 6.1.1.4'
N N 0.0061 0.0033 'International Tables Vol C Tables 4.2.6.8 and 6.1.1.4'
S S 0.1246 0.1234 'International Tables Vol C Tables 4.2.6.8 and 6.1.1.4'
Fe Fe 0.3463 0.8444 'International Tables Vol C Tables 4.2.6.8 and 6.1.1.4'
Se Se -0.0929 2.2259 'International Tables Vol C Tables 4.2.6.8 and 6.1.1.4'
Cl Cl 0.1484 0.1585 'International Tables Vol C Tables 4.2.6.8 and 6.1.1.4'
O O 0.0106 0.0060 'International Tables Vol C Tables 4.2.6.8 and 6.1.1.4'

loop_
_geom_angle_atom_site_label_1
_geom_angle_atom_site_label_2
_geom_angle_atom_site_label_3
_geom_angle
_geom_angle_site_symmetry_1
_geom_angle_site_symmetry_3
N50 Fe1 N50 180.0 . 2_557
N50 Fe1 N2 90.90(11) . 2_557
N50 Fe1 N2 89.10(11) 2_557 2_557
N50 Fe1 N2 89.10(11) . .
N50 Fe1 N2 90.90(11) 2_557 .
N2 Fe1 N2 180.00(14) 2_557 .
N50 Fe1 N1 88.29(11) . .
N50 Fe1 N1 91.71(11) 2_557 .
N2 Fe1 N1 100.01(11) 2_557 .
N2 Fe1 N1 79.99(11) . .
N50 Fe1 N1 91.71(11) . 2_557
N50 Fe1 N1 88.29(11) 2_557 2_557
N2 Fe1 N1 79.99(11) 2_557 2_557
N2 Fe1 N1 100.01(11) . 2_557
N1 Fe1 N1 180.00(15) . 2_557
C1 N1 C5 116.7(3) . .
C1 N1 Fe1 128.6(2) . .
C5 N1 Fe1 114.7(2) . .
C6 N2 N3 114.5(3) . .
C6 N2 Fe1 115.5(2) . .
N3 N2 Fe1 130.0(2) . .
C7 N3 N2 113.5(3) . .
C12 N4 C8 116.9(3) . .
C6 Se1 C7 81.56(14) . .
N1 C1 C2 123.0(3) . .
C3 C2 C1 119.7(3) . .
C2 C3 C4 118.5(3) . .
C3 C4 C5 119.0(3) . .
N1 C5 C4 123.1(3) . .
N1 C5 C6 112.6(3) . .
C4 C5 C6 124.2(3) . .
N2 C6 C5 117.0(3) . .
N2 C6 Se1 114.7(2) . .
C5 C6 Se1 128.3(2) . .
N3 C7 C8 124.3(3) . .
N3 C7 Se1 115.8(2) . .
C8 C7 Se1 119.9(2) . .
N4 C8 C9 124.2(3) . .
N4 C8 C7 113.8(3) . .
C9 C8 C7 122.1(3) . .
C8 C9 C10 118.2(3) . .
C9 C10 C11 118.9(3) . .
C10 C11 C12 118.6(3) . .
N4 C12 C11 123.2(3) . .
N50 C50 S50 179.3(3) . .
C50 N50 Fe1 173.3(3) . .
Cl61 C60 Cl62 111.2(5) . .
Cl62 Cl62 C60 165.7(5) 2_766 .
Cl72 C70 Cl71 107.1(8) . .
Cl71 Cl71 C70 163.0(9) 2_756 .

loop_
_geom_bond_atom_site_label_1
_geom_bond_atom_site_label_2
_geom_bond_distance
_geom_bond_site_symmetry_2
Fe1 N50 1.933(3) .
Fe1 N50 1.933(3) 2_557
Fe1 N2 1.982(3) 2_557
Fe1 N2 1.982(3) .
Fe1 N1 2.021(3) .
Fe1 N1 2.021(3) 2_557
N1 C1 1.341(4) .
N1 C5 1.360(4) .
N2 C6 1.312(4) .
N2 N3 1.371(4) .
N3 C7 1.294(4) .
N4 C12 1.331(4) .
N4 C8 1.346(4) .
Se1 C6 1.856(3) .
Se1 C7 1.865(3) .
C1 C2 1.388(5) .
C2 C3 1.373(5) .
C3 C4 1.380(5) .
C4 C5 1.386(4) .
C5 C6 1.452(4) .
C7 C8 1.471(4) .
C8 C9 1.379(5) .
C9 C10 1.383(5) .
C10 C11 1.388(5) .
C11 C12 1.395(5) .
C50 N50 1.154(4) .
C50 S50 1.642(4) .
C60 Cl61 1.811(10) .
C60 Cl62 1.816(8) .
Cl62 Cl62 1.601(6) 2_766
C70 Cl72 1.802(12) .
C70 Cl71 1.830(12) .
Cl71 Cl71 1.319(8) 2_756
O80 C80 1.3937 .
O85 C85 1.6200 .

loop_
_geom_torsion_atom_site_label_1
_geom_torsion_atom_site_label_2
_geom_torsion_atom_site_label_3
_geom_torsion_atom_site_label_4
_geom_torsion
_geom_torsion_site_symmetry_1
_geom_torsion_site_symmetry_4
N50 Fe1 N1 C1 -91.4(3) . .
N50 Fe1 N1 C1 88.6(3) 2_557 .
N2 Fe1 N1 C1 -0.8(3) 2_557 .
N2 Fe1 N1 C1 179.2(3) . .
N50 Fe1 N1 C5 85.8(2) . .
N50 Fe1 N1 C5 -94.2(2) 2_557 .
N2 Fe1 N1 C5 176.4(2) 2_557 .
N2 Fe1 N1 C5 -3.6(2) . .
N50 Fe1 N2 C6 -84.7(2) . .
N50 Fe1 N2 C6 95.3(2) 2_557 .
N1 Fe1 N2 C6 3.7(2) . .
N1 Fe1 N2 C6 -176.3(2) 2_557 .
N50 Fe1 N2 N3 93.0(3) . .
N50 Fe1 N2 N3 -87.0(3) 2_557 .
N1 Fe1 N2 N3 -178.6(3) . .
N1 Fe1 N2 N3 1.4(3) 2_557 .
C6 N2 N3 C7 0.8(4) . .
Fe1 N2 N3 C7 -176.9(2) . .
C5 N1 C1 C2 0.1(5) . .
Fe1 N1 C1 C2 177.3(3) . .
N1 C1 C2 C3 0.4(6) . .
C1 C2 C3 C4 -0.2(5) . .
C2 C3 C4 C5 -0.4(5) . .
C1 N1 C5 C4 -0.6(5) . .
Fe1 N1 C5 C4 -178.2(3) . .
C1 N1 C5 C6 -179.6(3) . .
Fe1 N1 C5 C6 2.8(3) . .
C3 C4 C5 N1 0.8(5) . .
C3 C4 C5 C6 179.6(3) . .
N3 N2 C6 C5 178.6(3) . .
Fe1 N2 C6 C5 -3.3(4) . .
N3 N2 C6 Se1 -1.3(4) . .
Fe1 N2 C6 Se1 176.77(14) . .
N1 C5 C6 N2 0.3(4) . .
C4 C5 C6 N2 -178.6(3) . .
N1 C5 C6 Se1 -179.8(2) . .
C4 C5 C6 Se1 1.2(5) . .
C7 Se1 C6 N2 1.0(2) . .
C7 Se1 C6 C5 -178.9(3) . .
N2 N3 C7 C8 179.4(3) . .
N2 N3 C7 Se1 0.0(4) . .
C6 Se1 C7 N3 -0.6(2) . .
C6 Se1 C7 C8 -179.9(3) . .
C12 N4 C8 C9 -0.7(5) . .
C12 N4 C8 C7 179.1(3) . .
N3 C7 C8 N4 179.6(3) . .
Se1 C7 C8 N4 -1.1(4) . .
N3 C7 C8 C9 -0.7(5) . .
Se1 C7 C8 C9 178.6(3) . .
N4 C8 C9 C10 0.3(5) . .
C7 C8 C9 C10 -179.4(3) . .
C8 C9 C10 C11 -0.1(5) . .
C9 C10 C11 C12 0.3(5) . .
C8 N4 C12 C11 0.9(5) . .
C10 C11 C12 N4 -0.8(5) . .
Cl61 C60 Cl62 Cl62 -102.8(17) . 2_766
Cl72 C70 Cl71 Cl71 -106(3) . 2_756
